data_4300850
loop_
_publ_author_name
'Aucott, Stephen M.'
'Kilian, Petr'
'Milton, Heather L.'
'Robertson, Stuart D.'
'Slawin, Alexandra M. Z.'
'Woollins, J. Derek'

_publ_section_title
;
 Bis(Cyclopentadienyl)Titanium Complexes of Naphthalene--1,8-Dithiolates,
 Biphenyl 2,2'-Dithiolates, and Related Ligands
;
_journal_coden_ASTM INOCAJ
_journal_issue 8
_journal_name_full 'Inorganic Chemistry'
_journal_page_first 2710
_journal_page_last 2718
_journal_paper_doi 10.1021/ic048483l
_journal_volume 44
_journal_year 2005
_chemical_formula_sum 'C23.5 H20 O2 S2 Ti'
_chemical_formula_weight 446.42
_space_group_IT_number 15
_symmetry_cell_setting monoclinic
_symmetry_space_group_name_Hall '-C 2yc'
_symmetry_space_group_name_H-M 'C 1 2/c 1'
_atom_sites_solution_hydrogens geom
_atom_sites_solution_primary direct
_atom_sites_solution_secondary difmap
_audit_creation_method SHELXL-97
_cell_angle_alpha 90.00
_cell_angle_beta 105.689(7)
_cell_angle_gamma 90.00
_cell_formula_units_Z 8
_cell_length_a 22.998(5)
_cell_length_b 12.703(3)
_cell_length_c 14.269(3)
_cell_measurement_reflns_used 3656
_cell_measurement_temperature 80(2)
_cell_measurement_theta_max 24.7121
_cell_measurement_theta_min 2.5206
_cell_volume 4013.3(15)
_computing_cell_refinement 'CRYSTAL CLEAR'
_computing_data_collection 'CRYSTAL CLEAR'
_computing_data_reduction 'CRYSTAL CLEAR'
_computing_molecular_graphics 'Bruker SHELXTL'
_computing_publication_material 'Bruker SHELXTL'
_computing_structure_refinement 'SHELXL-97 (Sheldrick, 1997)'
_computing_structure_solution 'SHELXS-97 (Sheldrick, 1990)'
_diffrn_ambient_temperature 80(2)
_diffrn_detector_area_resol_mean .85
_diffrn_measured_fraction_theta_full 0.906
_diffrn_measured_fraction_theta_max 0.906
_diffrn_measurement_device_type MERCURY
_diffrn_measurement_method '\w scans'
_diffrn_radiation_monochromator graphite
_diffrn_radiation_source 'fine-focus sealed tube'
_diffrn_radiation_type MoK\a
_diffrn_radiation_wavelength 0.71073
_diffrn_reflns_av_R_equivalents 0.0404
_diffrn_reflns_av_sigmaI/netI 0.0677
_diffrn_reflns_limit_h_max 18
_diffrn_reflns_limit_h_min -26
_diffrn_reflns_limit_k_max 13
_diffrn_reflns_limit_k_min -14
_diffrn_reflns_limit_l_max 16
_diffrn_reflns_limit_l_min -16
_diffrn_reflns_number 7516
_diffrn_reflns_theta_full 24.71
_diffrn_reflns_theta_max 24.71
_diffrn_reflns_theta_min 2.52
_diffrn_standards_decay_% -
_diffrn_standards_interval_count -
_diffrn_standards_number -
_exptl_absorpt_coefficient_mu 0.652
_exptl_absorpt_correction_T_max 1.0000
_exptl_absorpt_correction_T_min 0.7619
_exptl_absorpt_correction_type multi-scan
_exptl_crystal_colour Red
_exptl_crystal_density_diffrn 1.478
_exptl_crystal_density_meas ?
_exptl_crystal_density_method 'not measured'
_exptl_crystal_description Platelet
_exptl_crystal_F_000 1848
_exptl_crystal_size_max 0.1000
_exptl_crystal_size_mid 0.1000
_exptl_crystal_size_min 0.0300
_refine_diff_density_max 0.246
_refine_diff_density_min -0.269
_refine_diff_density_rms 0.054
_refine_ls_extinction_method none
_refine_ls_goodness_of_fit_ref 0.974
_refine_ls_hydrogen_treatment mixed
_refine_ls_matrix_type full
_refine_ls_number_parameters 260
_refine_ls_number_reflns 3105
_refine_ls_number_restraints 0
_refine_ls_restrained_S_all 0.974
_refine_ls_R_factor_all 0.0831
_refine_ls_R_factor_gt 0.0425
_refine_ls_shift/su_max 0.048
_refine_ls_shift/su_mean 0.006
_refine_ls_structure_factor_coef Fsqd
_refine_ls_weighting_details 'calc w=1/[\s^2^(Fo^2^)+(0.0425P)^2^+0.0000P] where P=(Fo^2^+2Fc^2^)/3'
_refine_ls_weighting_scheme calc
_refine_ls_wR_factor_gt 0.0807
_refine_ls_wR_factor_ref 0.0907
_reflns_number_gt 2138
_reflns_number_total 3105
_reflns_threshold_expression >2sigma(I)
_cod_data_source_file ic048483lsi20041029_024632_5.cif
_cod_data_source_block 7
_cod_depositor_comments
;
The following automatic conversions were performed:
'_symmetry_cell_setting' value 'Monoclinic' changed to 'monoclinic'
according to '/home/saulius/struct/CIF-dictionaries/cif_core.dic'
dictionary named 'cif_core.dic' version 2.4.1 from
2010-06-29.

'_exptl_absorpt_correction_type' value 'MULTISCAN' changed to
'multi-scan' according to
'/home/saulius/struct/CIF-dictionaries/cif_core.dic' dictionary named
'cif_core.dic' version 2.4.1 from 2010-06-29.

Automatic conversion script
Id: cif_fix_enum 1527 2010-12-29 10:47:43Z saulius 

The following automatic conversions were performed:

'_exptl_crystal_density_meas' value '-' was changed to '?' - the
value is perceived as not measured.

Automatic conversion script
Id: cif_fix_values 3008 2015-01-20 13:52:24Z robertas 
;
_cod_original_cell_volume 4013.3(14)
_cod_original_formula_sum 'C23.50 H20 O2 S2 Ti'
_cod_database_code 4300850

loop_
_symmetry_equiv_pos_as_xyz
'x, y, z'
'-x, y, -z+1/2'
'x+1/2, y+1/2, z'
'-x+1/2, y+1/2, -z+1/2'
'-x, -y, -z'
'x, -y, z-1/2'
'-x+1/2, -y+1/2, -z'
'x+1/2, -y+1/2, z-1/2'

loop_
_atom_site_label
_atom_site_type_symbol
_atom_site_fract_x
_atom_site_fract_y
_atom_site_fract_z
_atom_site_U_iso_or_equiv
_atom_site_adp_type
_atom_site_occupancy
_atom_site_symmetry_multiplicity
_atom_site_calc_flag
_atom_site_refinement_flags
_atom_site_disorder_assembly
_atom_site_disorder_group
Ti1 Ti 0.69748(3) 0.77787(4) 0.22363(4) 0.03032(19) Uani 1 1 d . . .
O1 O 0.66966(10) 0.89395(15) 0.29256(14) 0.0388(6) Uani 1 1 d . . .
S1 S 0.70128(4) 0.91147(6) 0.40450(6) 0.0404(3) Uani 1 1 d . . .
O2 O 0.69712(12) 1.02537(16) 0.42358(17) 0.0592(7) Uani 1 1 d . . .
C1 C 0.64121(14) 0.8543(2) 0.4509(2) 0.0343(8) Uani 1 1 d . . .
C2 C 0.61367(18) 0.9247(3) 0.4973(3) 0.0530(10) Uani 1 1 d . . .
H2A H 0.6276 0.9955 0.5044 0.064 Uiso 1 1 calc R . .
C3 C 0.56552(17) 0.8956(3) 0.5345(3) 0.0563(11) Uani 1 1 d . . .
H3A H 0.5475 0.9465 0.5666 0.068 Uiso 1 1 calc R . .
C4 C 0.54467(16) 0.7962(3) 0.5250(2) 0.0466(9) Uani 1 1 d . . .
H4A H 0.5113 0.7775 0.5488 0.056 Uiso 1 1 calc R . .
C5 C 0.57226(14) 0.7199(3) 0.4797(2) 0.0369(8) Uani 1 1 d . . .
C6 C 0.55026(16) 0.6160(3) 0.4729(3) 0.0528(10) Uani 1 1 d . . .
H6A H 0.5157 0.6003 0.4947 0.063 Uiso 1 1 calc R . .
C7 C 0.57765(18) 0.5377(3) 0.4355(3) 0.0596(11) Uani 1 1 d . . .
H7A H 0.5626 0.4678 0.4320 0.072 Uiso 1 1 calc R . .
C8 C 0.62765(17) 0.5608(3) 0.4025(3) 0.0500(10) Uani 1 1 d . . .
H8A H 0.6467 0.5053 0.3774 0.060 Uiso 1 1 calc R . .
C9 C 0.65071(14) 0.6612(2) 0.4049(2) 0.0347(8) Uani 1 1 d . . .
S9 S 0.71845(4) 0.67541(6) 0.36960(6) 0.0370(2) Uani 1 1 d . . .
C10 C 0.62258(14) 0.7455(2) 0.4435(2) 0.0317(8) Uani 1 1 d . . .
C11 C 0.79937(16) 0.7229(3) 0.2419(3) 0.0568(11) Uani 1 1 d . . .
H11A H 0.8116 0.6540 0.2648 0.068 Uiso 1 1 calc R . .
C12 C 0.77562(16) 0.7521(3) 0.1462(3) 0.0509(10) Uani 1 1 d . . .
H12A H 0.7695 0.7069 0.0913 0.061 Uiso 1 1 calc R . .
C13 C 0.76202(15) 0.8591(3) 0.1434(3) 0.0464(9) Uani 1 1 d . . .
H13A H 0.7440 0.8992 0.0868 0.056 Uiso 1 1 calc R . .
C14 C 0.77960(16) 0.8970(3) 0.2387(3) 0.0504(10) Uani 1 1 d . . .
H14A H 0.7765 0.9677 0.2584 0.061 Uiso 1 1 calc R . .
C15 C 0.80228(16) 0.8132(4) 0.2994(3) 0.0557(11) Uani 1 1 d . . .
H15A H 0.8173 0.8163 0.3682 0.067 Uiso 1 1 calc R . .
C16 C 0.62281(17) 0.6437(3) 0.1658(3) 0.0539(10) Uani 1 1 d . . .
H16A H 0.6242 0.5788 0.1994 0.065 Uiso 1 1 calc R . .
C17 C 0.65046(18) 0.6652(3) 0.0918(3) 0.0595(11) Uani 1 1 d . . .
H17A H 0.6747 0.6178 0.0674 0.071 Uiso 1 1 calc R . .
C18 C 0.63625(18) 0.7685(3) 0.0600(3) 0.0534(10) Uani 1 1 d . . .
H18A H 0.6484 0.8032 0.0094 0.064 Uiso 1 1 calc R . .
C19 C 0.60109(16) 0.8111(3) 0.1158(3) 0.0498(10) Uani 1 1 d . . .
H19A H 0.5854 0.8807 0.1101 0.060 Uiso 1 1 calc R . .
C20 C 0.59264(15) 0.7351(3) 0.1814(3) 0.0464(9) Uani 1 1 d . . .
H20A H 0.5704 0.7437 0.2281 0.056 Uiso 1 1 calc R . .
C21 C 0.5000 1.0139(5) 0.7500 0.085(2) Uani 1 2 d S . .
H21A H 0.4658 1.0396 0.6980 0.128 Uiso 0.50 1 calc PR . .
H21B H 0.5378 1.0396 0.7391 0.128 Uiso 0.50 1 calc PR . .
H21C H 0.4964 1.0396 0.8129 0.128 Uiso 0.50 1 calc PR . .
C22 C 0.5000 0.8981(5) 0.7500 0.0590(15) Uani 1 2 d S . .
C23 C 0.44773(18) 0.8423(4) 0.7115(3) 0.0600(11) Uani 1 1 d . . .
H23A H 0.4112 0.8793 0.6843 0.072 Uiso 1 1 calc R . .
C24 C 0.44739(19) 0.7346(4) 0.7117(3) 0.0687(12) Uani 1 1 d . . .
H24A H 0.4107 0.6978 0.6852 0.082 Uiso 1 1 calc R . .
C25 C 0.5000 0.6790(5) 0.7500 0.0730(18) Uani 1 2 d S . .
H25A H 0.5000 0.6043 0.7500 0.088 Uiso 1 2 calc SR . .

loop_
_atom_site_aniso_label
_atom_site_aniso_U_11
_atom_site_aniso_U_22
_atom_site_aniso_U_33
_atom_site_aniso_U_23
_atom_site_aniso_U_13
_atom_site_aniso_U_12
Ti1 0.0306(4) 0.0345(4) 0.0274(3) 0.0021(3) 0.0104(3) 0.0011(3)
O1 0.0460(15) 0.0393(13) 0.0327(13) 0.0018(10) 0.0135(11) 0.0056(10)
S1 0.0479(6) 0.0394(5) 0.0374(5) -0.0053(4) 0.0174(5) -0.0096(4)
O2 0.090(2) 0.0350(14) 0.0607(17) -0.0140(12) 0.0345(15) -0.0191(13)
C1 0.035(2) 0.042(2) 0.0263(18) -0.0009(16) 0.0092(16) 0.0006(16)
C2 0.068(3) 0.046(2) 0.052(2) -0.0125(19) 0.029(2) -0.007(2)
C3 0.062(3) 0.060(3) 0.058(3) -0.008(2) 0.035(2) 0.012(2)
C4 0.036(2) 0.062(3) 0.047(2) 0.0041(19) 0.0207(19) 0.0030(19)
C5 0.029(2) 0.046(2) 0.037(2) 0.0082(17) 0.0114(16) 0.0062(17)
C6 0.043(2) 0.057(3) 0.066(3) 0.010(2) 0.028(2) -0.0085(19)
C7 0.063(3) 0.042(2) 0.084(3) 0.000(2) 0.039(2) -0.013(2)
C8 0.058(3) 0.034(2) 0.068(3) 0.0065(18) 0.035(2) 0.0010(18)
C9 0.032(2) 0.039(2) 0.0348(19) 0.0062(16) 0.0111(16) 0.0036(16)
S9 0.0320(5) 0.0423(5) 0.0399(5) 0.0099(4) 0.0152(4) 0.0066(4)
C10 0.0285(19) 0.040(2) 0.0266(18) 0.0031(15) 0.0079(15) 0.0003(15)
C11 0.038(2) 0.061(3) 0.081(3) 0.030(3) 0.033(2) 0.013(2)
C12 0.050(3) 0.062(3) 0.052(3) -0.005(2) 0.033(2) -0.0002(19)
C13 0.047(2) 0.056(3) 0.043(2) 0.0163(19) 0.024(2) 0.0001(19)
C14 0.049(3) 0.047(2) 0.064(3) -0.009(2) 0.030(2) -0.0200(19)
C15 0.031(2) 0.096(3) 0.038(2) 0.015(2) 0.0073(19) -0.015(2)
C16 0.053(3) 0.048(2) 0.053(3) -0.005(2) 0.003(2) -0.013(2)
C17 0.063(3) 0.068(3) 0.045(2) -0.023(2) 0.011(2) -0.006(2)
C18 0.060(3) 0.069(3) 0.028(2) 0.006(2) 0.0055(19) -0.004(2)
C19 0.038(2) 0.065(3) 0.039(2) 0.006(2) -0.0020(19) 0.0074(19)
C20 0.031(2) 0.064(3) 0.041(2) -0.004(2) 0.0048(17) -0.0087(19)
C21 0.102(6) 0.093(5) 0.072(5) 0.000 0.041(4) 0.000
C22 0.057(4) 0.083(5) 0.043(3) 0.000 0.025(3) 0.000
C23 0.041(3) 0.091(3) 0.051(3) -0.003(2) 0.018(2) -0.001(2)
C24 0.047(3) 0.104(4) 0.057(3) -0.008(3) 0.017(2) -0.003(3)
C25 0.075(5) 0.081(4) 0.067(4) 0.000 0.026(4) 0.000

loop_
_atom_type_symbol
_atom_type_description
_atom_type_scat_dispersion_real
_atom_type_scat_dispersion_imag
_atom_type_scat_source
C C 0.0033 0.0016 'International Tables Vol C Tables 4.2.6.8 and 6.1.1.4'
H H 0.0000 0.0000 'International Tables Vol C Tables 4.2.6.8 and 6.1.1.4'
O O 0.0106 0.0060 'International Tables Vol C Tables 4.2.6.8 and 6.1.1.4'
S S 0.1246 0.1234 'International Tables Vol C Tables 4.2.6.8 and 6.1.1.4'
Ti Ti 0.2776 0.4457 'International Tables Vol C Tables 4.2.6.8 and 6.1.1.4'

loop_
_geom_angle_atom_site_label_1
_geom_angle_atom_site_label_2
_geom_angle_atom_site_label_3
_geom_angle
_geom_angle_site_symmetry_1
_geom_angle_site_symmetry_3
_geom_angle_publ_flag
O1 Ti1 C13 104.35(11) . . ?
O1 Ti1 C19 79.51(11) . . ?
C13 Ti1 C19 102.06(13) . . ?
O1 Ti1 C12 136.37(11) . . ?
C13 Ti1 C12 34.34(11) . . ?
C19 Ti1 C12 114.53(14) . . ?
O1 Ti1 C17 134.81(12) . . ?
C13 Ti1 C17 95.25(14) . . ?
C19 Ti1 C17 56.51(14) . . ?
C12 Ti1 C17 77.79(14) . . ?
O1 Ti1 C18 109.92(12) . . ?
C13 Ti1 C18 80.09(13) . . ?
C19 Ti1 C18 33.98(12) . . ?
C12 Ti1 C18 81.83(14) . . ?
C17 Ti1 C18 34.17(12) . . ?
O1 Ti1 C14 80.58(11) . . ?
C13 Ti1 C14 34.31(11) . . ?
C19 Ti1 C14 121.64(14) . . ?
C12 Ti1 C14 56.52(13) . . ?
C17 Ti1 C14 129.29(14) . . ?
C18 Ti1 C14 111.36(14) . . ?
O1 Ti1 C20 81.63(11) . . ?
C13 Ti1 C20 135.01(13) . . ?
C19 Ti1 C20 34.12(11) . . ?
C12 Ti1 C20 133.78(13) . . ?
C17 Ti1 C20 56.64(13) . . ?
C18 Ti1 C20 56.72(13) . . ?
C14 Ti1 C20 152.84(14) . . ?
O1 Ti1 C11 127.18(13) . . ?
C13 Ti1 C11 56.68(12) . . ?
C19 Ti1 C11 147.15(15) . . ?
C12 Ti1 C11 33.63(12) . . ?
C17 Ti1 C11 97.67(16) . . ?
C18 Ti1 C11 113.25(15) . . ?
C14 Ti1 C11 56.38(13) . . ?
C20 Ti1 C11 148.78(14) . . ?
O1 Ti1 S9 89.36(7) . . ?
C13 Ti1 S9 131.26(9) . . ?
C19 Ti1 S9 126.55(10) . . ?
C12 Ti1 S9 109.32(10) . . ?
C17 Ti1 S9 107.61(11) . . ?
C18 Ti1 S9 138.86(10) . . ?
C14 Ti1 S9 107.37(11) . . ?
C20 Ti1 S9 92.76(9) . . ?
C11 Ti1 S9 77.59(10) . . ?
O1 Ti1 C15 93.28(13) . . ?
C13 Ti1 C15 56.41(13) . . ?
C19 Ti1 C15 155.16(14) . . ?
C12 Ti1 C15 56.04(14) . . ?
C17 Ti1 C15 130.90(15) . . ?
C18 Ti1 C15 134.91(13) . . ?
C14 Ti1 C15 33.57(12) . . ?
C20 Ti1 C15 168.32(13) . . ?
C11 Ti1 C15 33.99(12) . . ?
S9 Ti1 C15 76.60(9) . . ?
O1 Ti1 C16 113.81(12) . . ?
C13 Ti1 C16 129.26(14) . . ?
C19 Ti1 C16 56.44(13) . . ?
C12 Ti1 C16 107.64(13) . . ?
C17 Ti1 C16 34.01(12) . . ?
C18 Ti1 C16 56.59(13) . . ?
C14 Ti1 C16 163.10(14) . . ?
C20 Ti1 C16 34.03(11) . . ?
C11 Ti1 C16 114.76(15) . . ?
S9 Ti1 C16 82.54(10) . . ?
C15 Ti1 C16 145.52(15) . . ?
S1 O1 Ti1 119.09(12) . . ?
O2 S1 O1 106.76(13) . . ?
O2 S1 C1 103.19(15) . . ?
O1 S1 C1 97.10(13) . . ?
C2 C1 C10 119.7(3) . . ?
C2 C1 S1 114.1(2) . . ?
C10 C1 S1 126.2(2) . . ?
C1 C2 C3 121.9(3) . . ?
C1 C2 H2A 119.1 . . ?
C3 C2 H2A 119.1 . . ?
C4 C3 C2 120.4(3) . . ?
C4 C3 H3A 119.8 . . ?
C2 C3 H3A 119.8 . . ?
C3 C4 C5 120.0(3) . . ?
C3 C4 H4A 120.0 . . ?
C5 C4 H4A 120.0 . . ?
C6 C5 C4 118.7(3) . . ?
C6 C5 C10 120.0(3) . . ?
C4 C5 C10 121.3(3) . . ?
C7 C6 C5 121.1(3) . . ?
C7 C6 H6A 119.4 . . ?
C5 C6 H6A 119.4 . . ?
C6 C7 C8 119.5(3) . . ?
C6 C7 H7A 120.2 . . ?
C8 C7 H7A 120.2 . . ?
C9 C8 C7 122.4(3) . . ?
C9 C8 H8A 118.8 . . ?
C7 C8 H8A 118.8 . . ?
C8 C9 C10 119.3(3) . . ?
C8 C9 S9 116.7(2) . . ?
C10 C9 S9 123.7(2) . . ?
C9 S9 Ti1 108.49(11) . . ?
C5 C10 C9 117.6(3) . . ?
C5 C10 C1 116.5(3) . . ?
C9 C10 C1 125.9(3) . . ?
C12 C11 C15 107.7(3) . . ?
C12 C11 Ti1 72.5(2) . . ?
C15 C11 Ti1 73.5(2) . . ?
C12 C11 H11A 126.2 . . ?
C15 C11 H11A 126.2 . . ?
Ti1 C11 H11A 119.8 . . ?
C11 C12 C13 108.4(4) . . ?
C11 C12 Ti1 73.9(2) . . ?
C13 C12 Ti1 71.70(19) . . ?
C11 C12 H12A 125.8 . . ?
C13 C12 H12A 125.8 . . ?
Ti1 C12 H12A 120.4 . . ?
C12 C13 C14 107.8(3) . . ?
C12 C13 Ti1 73.96(19) . . ?
C14 C13 Ti1 74.39(19) . . ?
C12 C13 H13A 126.1 . . ?
C14 C13 H13A 126.1 . . ?
Ti1 C13 H13A 117.6 . . ?
C15 C14 C13 107.8(3) . . ?
C15 C14 Ti1 73.9(2) . . ?
C13 C14 Ti1 71.30(19) . . ?
C15 C14 H14A 126.1 . . ?
C13 C14 H14A 126.1 . . ?
Ti1 C14 H14A 120.5 . . ?
C14 C15 C11 108.3(3) . . ?
C14 C15 Ti1 72.5(2) . . ?
C11 C15 Ti1 72.6(2) . . ?
C14 C15 H15A 125.9 . . ?
C11 C15 H15A 125.9 . . ?
Ti1 C15 H15A 120.8 . . ?
C17 C16 C20 107.7(4) . . ?
C17 C16 Ti1 72.0(2) . . ?
C20 C16 Ti1 72.31(19) . . ?
C17 C16 H16A 126.2 . . ?
C20 C16 H16A 126.2 . . ?
Ti1 C16 H16A 121.2 . . ?
C16 C17 C18 108.4(4) . . ?
C16 C17 Ti1 73.9(2) . . ?
C18 C17 Ti1 73.0(2) . . ?
C16 C17 H17A 125.8 . . ?
C18 C17 H17A 125.8 . . ?
Ti1 C17 H17A 119.0 . . ?
C19 C18 C17 107.5(3) . . ?
C19 C18 Ti1 72.6(2) . . ?
C17 C18 Ti1 72.8(2) . . ?
C19 C18 H18A 126.2 . . ?
C17 C18 H18A 126.2 . . ?
Ti1 C18 H18A 120.2 . . ?
C18 C19 C20 108.8(3) . . ?
C18 C19 Ti1 73.5(2) . . ?
C20 C19 Ti1 73.52(19) . . ?
C18 C19 H19A 125.6 . . ?
C20 C19 H19A 125.6 . . ?
Ti1 C19 H19A 119.2 . . ?
C19 C20 C16 107.6(3) . . ?
C19 C20 Ti1 72.4(2) . . ?
C16 C20 Ti1 73.7(2) . . ?
C19 C20 H20A 126.2 . . ?
C16 C20 H20A 126.2 . . ?
Ti1 C20 H20A 119.7 . . ?
C22 C21 H21A 109.5 . . ?
C22 C21 H21B 109.5 . . ?
H21A C21 H21B 109.5 . . ?
C22 C21 H21C 109.5 . . ?
H21A C21 H21C 109.5 . . ?
H21B C21 H21C 109.5 . . ?
C23 C22 C23 118.0(6) . 2_656 ?
C23 C22 C21 121.0(3) . . ?
C23 C22 C21 121.0(3) 2_656 . ?
C24 C23 C22 121.3(4) . . ?
C24 C23 H23A 119.4 . . ?
C22 C23 H23A 119.4 . . ?
C23 C24 C25 120.5(5) . . ?
C23 C24 H24A 119.8 . . ?
C25 C24 H24A 119.8 . . ?
C24 C25 C24 118.5(6) 2_656 . ?
C24 C25 H25A 120.8 2_656 . ?
C24 C25 H25A 120.8 . . ?

loop_
_geom_bond_atom_site_label_1
_geom_bond_atom_site_label_2
_geom_bond_distance
_geom_bond_site_symmetry_2
_geom_bond_publ_flag
Ti1 O1 1.973(2) . ?
Ti1 C13 2.345(3) . ?
Ti1 C19 2.370(3) . ?
Ti1 C12 2.373(4) . ?
Ti1 C17 2.378(3) . ?
Ti1 C18 2.381(3) . ?
Ti1 C14 2.384(3) . ?
Ti1 C20 2.385(3) . ?
Ti1 C11 2.391(4) . ?
Ti1 S9 2.3920(10) . ?
Ti1 C15 2.402(4) . ?
Ti1 C16 2.402(4) . ?
O1 S1 1.582(2) . ?
S1 O2 1.480(2) . ?
S1 C1 1.836(3) . ?
C1 C2 1.366(4) . ?
C1 C10 1.442(4) . ?
C2 C3 1.401(5) . ?
C2 H2A 0.9500 . ?
C3 C4 1.345(5) . ?
C3 H3A 0.9500 . ?
C4 C5 1.407(4) . ?
C4 H4A 0.9500 . ?
C5 C6 1.407(4) . ?
C5 C10 1.427(4) . ?
C6 C7 1.361(5) . ?
C6 H6A 0.9500 . ?
C7 C8 1.386(5) . ?
C7 H7A 0.9500 . ?
C8 C9 1.379(4) . ?
C8 H8A 0.9500 . ?
C9 C10 1.436(4) . ?
C9 S9 1.771(3) . ?
C11 C12 1.378(5) . ?
C11 C15 1.401(5) . ?
C11 H11A 0.9500 . ?
C12 C13 1.393(5) . ?
C12 H12A 0.9500 . ?
C13 C14 1.395(5) . ?
C13 H13A 0.9500 . ?
C14 C15 1.382(5) . ?
C14 H14A 0.9500 . ?
C15 H15A 0.9500 . ?
C16 C17 1.398(5) . ?
C16 C20 1.401(5) . ?
C16 H16A 0.9500 . ?
C17 C18 1.398(5) . ?
C17 H17A 0.9500 . ?
C18 C19 1.388(5) . ?
C18 H18A 0.9500 . ?
C19 C20 1.395(5) . ?
C19 H19A 0.9500 . ?
C20 H20A 0.9500 . ?
C21 C22 1.471(7) . ?
C21 H21A 0.9800 . ?
C21 H21B 0.9800 . ?
C21 H21C 0.9800 . ?
C22 C23 1.376(5) . ?
C22 C23 1.376(5) 2_656 ?
C23 C24 1.369(5) . ?
C23 H23A 0.9500 . ?
C24 C25 1.379(5) . ?
C24 H24A 0.9500 . ?
C25 C24 1.379(5) 2_656 ?
C25 H25A 0.9500 . ?

loop_
_geom_torsion_atom_site_label_1
_geom_torsion_atom_site_label_2
_geom_torsion_atom_site_label_3
_geom_torsion_atom_site_label_4
_geom_torsion
_geom_torsion_site_symmetry_1
_geom_torsion_site_symmetry_2
_geom_torsion_site_symmetry_3
_geom_torsion_site_symmetry_4
_geom_torsion_publ_flag
C13 Ti1 O1 S1 -98.95(15) . . . . ?
C19 Ti1 O1 S1 161.15(16) . . . . ?
C12 Ti1 O1 S1 -84.2(2) . . . . ?
C17 Ti1 O1 S1 148.26(17) . . . . ?
C18 Ti1 O1 S1 176.57(14) . . . . ?
C14 Ti1 O1 S1 -74.00(16) . . . . ?
C20 Ti1 O1 S1 126.61(16) . . . . ?
C11 Ti1 O1 S1 -40.1(2) . . . . ?
S9 Ti1 O1 S1 33.72(13) . . . . ?
C15 Ti1 O1 S1 -42.82(16) . . . . ?
C16 Ti1 O1 S1 115.27(15) . . . . ?
Ti1 O1 S1 O2 150.46(14) . . . . ?
Ti1 O1 S1 C1 -103.41(15) . . . . ?
O2 S1 C1 C2 -5.9(3) . . . . ?
O1 S1 C1 C2 -115.1(3) . . . . ?
O2 S1 C1 C10 174.9(3) . . . . ?
O1 S1 C1 C10 65.8(3) . . . . ?
C10 C1 C2 C3 -2.9(5) . . . . ?
S1 C1 C2 C3 177.9(3) . . . . ?
C1 C2 C3 C4 -0.3(6) . . . . ?
C2 C3 C4 C5 1.7(6) . . . . ?
C3 C4 C5 C6 178.6(3) . . . . ?
C3 C4 C5 C10 0.2(5) . . . . ?
C4 C5 C6 C7 -175.8(3) . . . . ?
C10 C5 C6 C7 2.6(5) . . . . ?
C5 C6 C7 C8 -0.7(6) . . . . ?
C6 C7 C8 C9 -0.9(6) . . . . ?
C7 C8 C9 C10 0.6(5) . . . . ?
C7 C8 C9 S9 174.9(3) . . . . ?
C8 C9 S9 Ti1 114.7(2) . . . . ?
C10 C9 S9 Ti1 -71.3(3) . . . . ?
O1 Ti1 S9 C9 58.83(13) . . . . ?
C13 Ti1 S9 C9 167.49(17) . . . . ?
C19 Ti1 S9 C9 -17.58(17) . . . . ?
C12 Ti1 S9 C9 -161.43(15) . . . . ?
C17 Ti1 S9 C9 -78.55(16) . . . . ?
C18 Ti1 S9 C9 -61.5(2) . . . . ?
C14 Ti1 S9 C9 138.76(15) . . . . ?
C20 Ti1 S9 C9 -22.76(14) . . . . ?
C11 Ti1 S9 C9 -172.76(16) . . . . ?
C15 Ti1 S9 C9 152.36(16) . . . . ?
C16 Ti1 S9 C9 -55.29(15) . . . . ?
C6 C5 C10 C9 -2.8(4) . . . . ?
C4 C5 C10 C9 175.6(3) . . . . ?
C6 C5 C10 C1 178.3(3) . . . . ?
C4 C5 C10 C1 -3.3(4) . . . . ?
C8 C9 C10 C5 1.2(5) . . . . ?
S9 C9 C10 C5 -172.6(2) . . . . ?
C8 C9 C10 C1 -180.0(3) . . . . ?
S9 C9 C10 C1 6.2(5) . . . . ?
C2 C1 C10 C5 4.6(5) . . . . ?
S1 C1 C10 C5 -176.3(2) . . . . ?
C2 C1 C10 C9 -174.2(3) . . . . ?
S1 C1 C10 C9 4.9(5) . . . . ?
O1 Ti1 C11 C12 -120.0(2) . . . . ?
C13 Ti1 C11 C12 -37.3(2) . . . . ?
C19 Ti1 C11 C12 18.9(4) . . . . ?
C17 Ti1 C11 C12 54.0(3) . . . . ?
C18 Ti1 C11 C12 22.3(3) . . . . ?
C14 Ti1 C11 C12 -78.7(2) . . . . ?
C20 Ti1 C11 C12 86.0(3) . . . . ?
S9 Ti1 C11 C12 160.4(3) . . . . ?
C15 Ti1 C11 C12 -115.2(3) . . . . ?
C16 Ti1 C11 C12 84.8(3) . . . . ?
O1 Ti1 C11 C15 -4.8(3) . . . . ?
C13 Ti1 C11 C15 77.9(2) . . . . ?
C19 Ti1 C11 C15 134.1(3) . . . . ?
C12 Ti1 C11 C15 115.2(3) . . . . ?
C17 Ti1 C11 C15 169.2(2) . . . . ?
C18 Ti1 C11 C15 137.5(2) . . . . ?
C14 Ti1 C11 C15 36.5(2) . . . . ?
C20 Ti1 C11 C15 -158.8(2) . . . . ?
S9 Ti1 C11 C15 -84.4(2) . . . . ?
C16 Ti1 C11 C15 -160.0(2) . . . . ?
C15 C11 C12 C13 -1.7(4) . . . . ?
Ti1 C11 C12 C13 63.8(2) . . . . ?
C15 C11 C12 Ti1 -65.6(2) . . . . ?
O1 Ti1 C12 C11 90.2(3) . . . . ?
C13 Ti1 C12 C11 116.3(3) . . . . ?
C19 Ti1 C12 C11 -168.9(2) . . . . ?
C17 Ti1 C12 C11 -124.9(3) . . . . ?
C18 Ti1 C12 C11 -159.4(3) . . . . ?
C14 Ti1 C12 C11 78.2(3) . . . . ?
C20 Ti1 C12 C11 -134.3(2) . . . . ?
S9 Ti1 C12 C11 -20.3(3) . . . . ?
C15 Ti1 C12 C11 37.6(2) . . . . ?
C16 Ti1 C12 C11 -108.4(3) . . . . ?
O1 Ti1 C12 C13 -26.0(3) . . . . ?
C19 Ti1 C12 C13 74.9(2) . . . . ?
C17 Ti1 C12 C13 118.9(2) . . . . ?
C18 Ti1 C12 C13 84.4(2) . . . . ?
C14 Ti1 C12 C13 -38.0(2) . . . . ?
C20 Ti1 C12 C13 109.5(2) . . . . ?
C11 Ti1 C12 C13 -116.3(3) . . . . ?
S9 Ti1 C12 C13 -136.5(2) . . . . ?
C15 Ti1 C12 C13 -78.7(2) . . . . ?
C16 Ti1 C12 C13 135.4(2) . . . . ?
C11 C12 C13 C14 2.0(4) . . . . ?
Ti1 C12 C13 C14 67.3(2) . . . . ?
C11 C12 C13 Ti1 -65.3(2) . . . . ?
O1 Ti1 C13 C12 161.8(2) . . . . ?
C19 Ti1 C13 C12 -116.1(2) . . . . ?
C17 Ti1 C13 C12 -59.3(2) . . . . ?
C18 Ti1 C13 C12 -90.0(2) . . . . ?
C14 Ti1 C13 C12 114.2(3) . . . . ?
C20 Ti1 C13 C12 -105.7(3) . . . . ?
C11 Ti1 C13 C12 36.5(2) . . . . ?
S9 Ti1 C13 C12 59.7(3) . . . . ?
C15 Ti1 C13 C12 77.5(2) . . . . ?
C16 Ti1 C13 C12 -59.8(3) . . . . ?
O1 Ti1 C13 C14 47.6(2) . . . . ?
C19 Ti1 C13 C14 129.7(2) . . . . ?
C12 Ti1 C13 C14 -114.2(3) . . . . ?
C17 Ti1 C13 C14 -173.5(2) . . . . ?
C18 Ti1 C13 C14 155.8(2) . . . . ?
C20 Ti1 C13 C14 140.1(2) . . . . ?
C11 Ti1 C13 C14 -77.7(2) . . . . ?
S9 Ti1 C13 C14 -54.5(3) . . . . ?
C15 Ti1 C13 C14 -36.7(2) . . . . ?
C16 Ti1 C13 C14 -174.1(2) . . . . ?
C12 C13 C14 C15 -1.5(4) . . . . ?
Ti1 C13 C14 C15 65.4(2) . . . . ?
C12 C13 C14 Ti1 -67.0(2) . . . . ?
O1 Ti1 C14 C15 110.8(2) . . . . ?
C13 Ti1 C14 C15 -115.7(3) . . . . ?
C19 Ti1 C14 C15 -177.8(2) . . . . ?
C12 Ti1 C14 C15 -77.6(2) . . . . ?
C17 Ti1 C14 C15 -107.3(3) . . . . ?
C18 Ti1 C14 C15 -141.4(3) . . . . ?
C20 Ti1 C14 C15 160.5(3) . . . . ?
C11 Ti1 C14 C15 -37.0(2) . . . . ?
S9 Ti1 C14 C15 24.4(3) . . . . ?
C16 Ti1 C14 C15 -99.7(5) . . . . ?
O1 Ti1 C14 C13 -133.5(2) . . . . ?
C19 Ti1 C14 C13 -62.1(3) . . . . ?
C12 Ti1 C14 C13 38.1(2) . . . . ?
C17 Ti1 C14 C13 8.4(3) . . . . ?
C18 Ti1 C14 C13 -25.7(3) . . . . ?
C20 Ti1 C14 C13 -83.8(3) . . . . ?
C11 Ti1 C14 C13 78.7(2) . . . . ?
S9 Ti1 C14 C13 140.1(2) . . . . ?
C15 Ti1 C14 C13 115.7(3) . . . . ?
C16 Ti1 C14 C13 16.0(6) . . . . ?
C13 C14 C15 C11 0.5(4) . . . . ?
Ti1 C14 C15 C11 64.2(2) . . . . ?
C13 C14 C15 Ti1 -63.7(2) . . . . ?
C12 C11 C15 C14 0.8(4) . . . . ?
Ti1 C11 C15 C14 -64.2(2) . . . . ?
C12 C11 C15 Ti1 64.9(2) . . . . ?
O1 Ti1 C15 C14 -67.5(2) . . . . ?
C13 Ti1 C15 C14 37.6(2) . . . . ?
C19 Ti1 C15 C14 4.4(5) . . . . ?
C12 Ti1 C15 C14 79.2(2) . . . . ?
C17 Ti1 C15 C14 102.1(3) . . . . ?
C18 Ti1 C15 C14 55.1(3) . . . . ?
C20 Ti1 C15 C14 -131.2(7) . . . . ?
C11 Ti1 C15 C14 116.3(3) . . . . ?
S9 Ti1 C15 C14 -156.1(3) . . . . ?
C16 Ti1 C15 C14 149.6(3) . . . . ?
O1 Ti1 C15 C11 176.2(2) . . . . ?
C13 Ti1 C15 C11 -78.8(2) . . . . ?
C19 Ti1 C15 C11 -111.9(4) . . . . ?
C12 Ti1 C15 C11 -37.2(2) . . . . ?
C17 Ti1 C15 C11 -14.2(3) . . . . ?
C18 Ti1 C15 C11 -61.2(3) . . . . ?
C14 Ti1 C15 C11 -116.3(3) . . . . ?
C20 Ti1 C15 C11 112.4(7) . . . . ?
S9 Ti1 C15 C11 87.6(2) . . . . ?
C16 Ti1 C15 C11 33.2(3) . . . . ?
O1 Ti1 C16 C17 136.3(2) . . . . ?
C13 Ti1 C16 C17 1.0(3) . . . . ?
C19 Ti1 C16 C17 78.4(3) . . . . ?
C12 Ti1 C16 C17 -29.7(3) . . . . ?
C18 Ti1 C16 C17 37.4(2) . . . . ?
C14 Ti1 C16 C17 -10.5(6) . . . . ?
C20 Ti1 C16 C17 116.0(3) . . . . ?
C11 Ti1 C16 C17 -65.1(3) . . . . ?
S9 Ti1 C16 C17 -137.7(2) . . . . ?
C15 Ti1 C16 C17 -84.8(3) . . . . ?
O1 Ti1 C16 C20 20.3(2) . . . . ?
C13 Ti1 C16 C20 -114.9(2) . . . . ?
C19 Ti1 C16 C20 -37.6(2) . . . . ?
C12 Ti1 C16 C20 -145.7(2) . . . . ?
C17 Ti1 C16 C20 -116.0(3) . . . . ?
C18 Ti1 C16 C20 -78.6(2) . . . . ?
C14 Ti1 C16 C20 -126.5(5) . . . . ?
C11 Ti1 C16 C20 178.9(2) . . . . ?
S9 Ti1 C16 C20 106.3(2) . . . . ?
C15 Ti1 C16 C20 159.2(2) . . . . ?
C20 C16 C17 C18 -1.5(4) . . . . ?
Ti1 C16 C17 C18 -65.5(3) . . . . ?
C20 C16 C17 Ti1 64.0(2) . . . . ?
O1 Ti1 C17 C16 -62.9(3) . . . . ?
C13 Ti1 C17 C16 -179.2(2) . . . . ?
C19 Ti1 C17 C16 -78.2(3) . . . . ?
C12 Ti1 C17 C16 151.1(3) . . . . ?
C18 Ti1 C17 C16 -115.5(4) . . . . ?
C14 Ti1 C17 C16 176.1(2) . . . . ?
C20 Ti1 C17 C16 -37.0(2) . . . . ?
C11 Ti1 C17 C16 123.8(2) . . . . ?
S9 Ti1 C17 C16 44.4(3) . . . . ?
C15 Ti1 C17 C16 131.8(2) . . . . ?
O1 Ti1 C17 C18 52.5(3) . . . . ?
C13 Ti1 C17 C18 -63.7(2) . . . . ?
C19 Ti1 C17 C18 37.3(2) . . . . ?
C12 Ti1 C17 C18 -93.4(3) . . . . ?
C14 Ti1 C17 C18 -68.4(3) . . . . ?
C20 Ti1 C17 C18 78.5(2) . . . . ?
C11 Ti1 C17 C18 -120.7(2) . . . . ?
S9 Ti1 C17 C18 159.9(2) . . . . ?
C15 Ti1 C17 C18 -112.8(3) . . . . ?
C16 Ti1 C17 C18 115.5(4) . . . . ?
C16 C17 C18 C19 1.3(4) . . . . ?
Ti1 C17 C18 C19 -64.7(2) . . . . ?
C16 C17 C18 Ti1 66.1(3) . . . . ?
O1 Ti1 C18 C19 -27.9(2) . . . . ?
C13 Ti1 C18 C19 -129.7(2) . . . . ?
C12 Ti1 C18 C19 -164.4(2) . . . . ?
C17 Ti1 C18 C19 115.3(3) . . . . ?
C14 Ti1 C18 C19 -115.3(2) . . . . ?
C20 Ti1 C18 C19 37.1(2) . . . . ?
C11 Ti1 C18 C19 -176.7(2) . . . . ?
S9 Ti1 C18 C19 85.5(3) . . . . ?
C15 Ti1 C18 C19 -144.4(3) . . . . ?
C16 Ti1 C18 C19 78.1(2) . . . . ?
O1 Ti1 C18 C17 -143.2(2) . . . . ?
C13 Ti1 C18 C17 115.0(3) . . . . ?
C19 Ti1 C18 C17 -115.3(3) . . . . ?
C12 Ti1 C18 C17 80.3(3) . . . . ?
C14 Ti1 C18 C17 129.4(2) . . . . ?
C20 Ti1 C18 C17 -78.2(2) . . . . ?
C11 Ti1 C18 C17 68.0(3) . . . . ?
S9 Ti1 C18 C17 -29.8(3) . . . . ?
C15 Ti1 C18 C17 100.2(3) . . . . ?
C16 Ti1 C18 C17 -37.2(2) . . . . ?
C17 C18 C19 C20 -0.7(4) . . . . ?
Ti1 C18 C19 C20 -65.5(2) . . . . ?
C17 C18 C19 Ti1 64.9(3) . . . . ?
O1 Ti1 C19 C18 153.4(2) . . . . ?
C13 Ti1 C19 C18 50.8(2) . . . . ?
C12 Ti1 C19 C18 17.0(3) . . . . ?
C17 Ti1 C19 C18 -37.5(2) . . . . ?
C14 Ti1 C19 C18 81.5(3) . . . . ?
C20 Ti1 C19 C18 -116.0(3) . . . . ?
C11 Ti1 C19 C18 5.6(4) . . . . ?
S9 Ti1 C19 C18 -125.3(2) . . . . ?
C15 Ti1 C19 C18 78.6(4) . . . . ?
C16 Ti1 C19 C18 -78.6(2) . . . . ?
O1 Ti1 C19 C20 -90.5(2) . . . . ?
C13 Ti1 C19 C20 166.9(2) . . . . ?
C12 Ti1 C19 C20 133.0(2) . . . . ?
C17 Ti1 C19 C20 78.5(2) . . . . ?
C18 Ti1 C19 C20 116.0(3) . . . . ?
C14 Ti1 C19 C20 -162.5(2) . . . . ?
C11 Ti1 C19 C20 121.7(3) . . . . ?
S9 Ti1 C19 C20 -9.2(3) . . . . ?
C15 Ti1 C19 C20 -165.4(3) . . . . ?
C16 Ti1 C19 C20 37.5(2) . . . . ?
C18 C19 C20 C16 -0.3(4) . . . . ?
Ti1 C19 C20 C16 -65.8(2) . . . . ?
C18 C19 C20 Ti1 65.5(3) . . . . ?
C17 C16 C20 C19 1.1(4) . . . . ?
Ti1 C16 C20 C19 64.9(2) . . . . ?
C17 C16 C20 Ti1 -63.8(2) . . . . ?
O1 Ti1 C20 C19 83.6(2) . . . . ?
C13 Ti1 C20 C19 -18.3(3) . . . . ?
C12 Ti1 C20 C19 -67.1(3) . . . . ?
C17 Ti1 C20 C19 -78.1(2) . . . . ?
C18 Ti1 C20 C19 -36.9(2) . . . . ?
C14 Ti1 C20 C19 34.1(4) . . . . ?
C11 Ti1 C20 C19 -117.0(3) . . . . ?
S9 Ti1 C20 C19 172.6(2) . . . . ?
C15 Ti1 C20 C19 148.4(7) . . . . ?
C16 Ti1 C20 C19 -115.1(3) . . . . ?
O1 Ti1 C20 C16 -161.3(2) . . . . ?
C13 Ti1 C20 C16 96.8(3) . . . . ?
C19 Ti1 C20 C16 115.1(3) . . . . ?
C12 Ti1 C20 C16 48.0(3) . . . . ?
C17 Ti1 C20 C16 37.0(2) . . . . ?
C18 Ti1 C20 C16 78.2(2) . . . . ?
C14 Ti1 C20 C16 149.2(3) . . . . ?
C11 Ti1 C20 C16 -1.9(4) . . . . ?
S9 Ti1 C20 C16 -72.3(2) . . . . ?
C15 Ti1 C20 C16 -96.5(7) . . . . ?
C23 C22 C23 C24 0.3(3) 2_656 . . . ?
C21 C22 C23 C24 -179.7(3) . . . . ?
C22 C23 C24 C25 -0.6(5) . . . . ?
C23 C24 C25 C24 0.3(3) . . . 2_656 ?
